data_7239895
loop_
_publ_author_name
'Moushi, E.'
'Kourtellaris, Andreas'
'Andreou, Eleni'
'Fidelli, Athena M.'
'Papaefstathiou, Giannis S.'
'Plakatouras, John C.'
'Tasiopoulos, Anastasios'

_publ_section_title
;
 New Metal Organic Frameworks Derived from pyridine-3,5-dicarboxylic acid:
 Structural Diversity Rising from the Addition of Templates in the
 Reaction Systems
;
_journal_name_full CrystEngComm
_journal_paper_doi 10.1039/C9CE02006C
_journal_year 2020
_chemical_formula_sum 'C28.5 H25.5 Cu1.5 N4.5 O9'
_chemical_formula_weight 670.34
_space_group_crystal_system monoclinic
_space_group_IT_number 15
_space_group_name_Hall '-C 2yc'
_space_group_name_H-M_alt 'C 1 2/c 1'
_atom_sites_solution_hydrogens mixed
_audit_creation_method SHELXL-2016/6
_audit_update_record
;
2019-10-10 deposited with the CCDC.	2020-02-07 downloaded from the CCDC.
;
_cell_angle_alpha 90
_cell_angle_beta 96.363(7)
_cell_angle_gamma 90
_cell_formula_units_Z 8
_cell_length_a 11.1680(8)
_cell_length_b 25.2917(18)
_cell_length_c 21.2081(19)
_cell_measurement_reflns_used 4391
_cell_measurement_temperature 100(1)
_cell_measurement_theta_max 72.0605
_cell_measurement_theta_min 4.0734
_cell_volume 5953.5(8)
_computing_structure_refinement 'SHELXL-2016/6 (Sheldrick, 2016)'
_diffrn_ambient_temperature 100(1)
_diffrn_detector_area_resol_mean 10.4223
_diffrn_measured_fraction_theta_full 0.999
_diffrn_measured_fraction_theta_max 0.976
_diffrn_measurement_device_type 'SuperNova, Dual, Cu at zero, Atlas'
_diffrn_radiation_monochromator mirror
_diffrn_radiation_source 'SuperNova (Cu) X-ray Source'
_diffrn_radiation_type CuK\a
_diffrn_radiation_wavelength 1.54184
_diffrn_reflns_av_R_equivalents 0.0225
_diffrn_reflns_av_unetI/netI 0.0277
_diffrn_reflns_Laue_measured_fraction_full 0.999
_diffrn_reflns_Laue_measured_fraction_max 0.976
_diffrn_reflns_limit_h_max 13
_diffrn_reflns_limit_h_min -12
_diffrn_reflns_limit_k_max 23
_diffrn_reflns_limit_k_min -30
_diffrn_reflns_limit_l_max 22
_diffrn_reflns_limit_l_min -25
_diffrn_reflns_number 11010
_diffrn_reflns_point_group_measured_fraction_full 0.999
_diffrn_reflns_point_group_measured_fraction_max 0.976
_diffrn_reflns_theta_full 67.684
_diffrn_reflns_theta_max 72.207
_diffrn_reflns_theta_min 4.077
_exptl_absorpt_coefficient_mu 1.921
_exptl_absorpt_correction_T_max 1.00000
_exptl_absorpt_correction_T_min 0.94614
_exptl_absorpt_correction_type multi-scan
_exptl_absorpt_process_details
;
CrysAlisPro, Agilent Technologies,
Version 1.171.35.19 (release 27-10-2011 CrysAlis171 .NET)
(compiled Oct 27 2011,15:02:11)
Empirical absorption correction using spherical harmonics,
 implemented in SCALE3 ABSPACK scaling algorithm.
;
_exptl_crystal_colour Blue
_exptl_crystal_density_diffrn 1.496
_exptl_crystal_description Polyhedral
_exptl_crystal_F_000 2748
_exptl_crystal_size_max 0.060
_exptl_crystal_size_mid 0.040
_exptl_crystal_size_min 0.020
_refine_diff_density_max 1.019
_refine_diff_density_min -0.457
_refine_diff_density_rms 0.074
_refine_ls_extinction_method none
_refine_ls_goodness_of_fit_ref 1.038
_refine_ls_hydrogen_treatment mixed
_refine_ls_matrix_type full
_refine_ls_number_parameters 454
_refine_ls_number_reflns 5731
_refine_ls_number_restraints 1
_refine_ls_restrained_S_all 1.038
_refine_ls_R_factor_all 0.0392
_refine_ls_R_factor_gt 0.0350
_refine_ls_shift/su_max 0.000
_refine_ls_shift/su_mean 0.000
_refine_ls_structure_factor_coef Fsqd
_refine_ls_weighting_details 'w=1/[\s^2^(Fo^2^)+(0.0506P)^2^+9.6634P] where P=(Fo^2^+2Fc^2^)/3'
_refine_ls_weighting_scheme calc
_refine_ls_wR_factor_gt 0.0935
_refine_ls_wR_factor_ref 0.0971
_reflns_Friedel_coverage 0.000
_reflns_number_gt 5137
_reflns_number_total 5731
_reflns_threshold_expression 'I > 2\s(I)'
_cod_data_source_file c9ce02006c2.cif
_cod_data_source_block 9_sq
_cod_original_sg_symbol_H-M 'C 2/c'
_cod_original_formula_sum 'C28.50 H25.50 Cu1.50 N4.50 O9'
_cod_database_code 7239895
_shelx_shelxl_version_number 2016/6
_shelx_space_group_comment
;
The symmetry employed for this shelxl refinement is uniquely defined
by the following loop, which should always be used as a source of
symmetry information in preference to the above space-group names.
They are only intended as comments.
;
_shelx_estimated_absorpt_t_min 0.893
_shelx_estimated_absorpt_t_max 0.963

loop_
_space_group_symop_operation_xyz
'x, y, z'
'-x, y, -z+1/2'
'x+1/2, y+1/2, z'
'-x+1/2, y+1/2, -z+1/2'
'-x, -y, -z'
'x, -y, z-1/2'
'-x+1/2, -y+1/2, -z'
'x+1/2, -y+1/2, z-1/2'

loop_
_atom_site_label
_atom_site_type_symbol
_atom_site_fract_x
_atom_site_fract_y
_atom_site_fract_z
_atom_site_U_iso_or_equiv
_atom_site_adp_type
_atom_site_occupancy
_atom_site_site_symmetry_order
_atom_site_calc_flag
_atom_site_refinement_flags_posn
_atom_site_refinement_flags_adp
_atom_site_refinement_flags_occupancy
_atom_site_disorder_assembly
_atom_site_disorder_group
Cu1 Cu 0.14849(2) 0.03076(2) 0.05817(2) 0.01696(9) Uani 1 1 d . . . . .
C1 C 0.41827(17) -0.05270(8) 0.21240(9) 0.0166(4) Uani 1 1 d . . . . .
H1 H 0.360216 -0.071298 0.186478 0.020 Uiso 1 1 calc R U . . .
O1 O 0.26608(12) -0.00147(6) 0.12364(6) 0.0197(3) Uani 1 1 d . . . . .
N1 N 0.500000 -0.08024(9) 0.250000 0.0179(5) Uani 1 2 d S T P . .
Cu2 Cu 0.500000 -0.16995(2) 0.250000 0.01703(11) Uani 1 2 d S T P . .
N2 N 0.08646(19) -0.23645(8) 0.01800(10) 0.0332(5) Uani 1 1 d . . . . .
C2 C 0.41560(17) 0.00219(8) 0.21007(9) 0.0159(4) Uani 1 1 d . . . . .
O2 O 0.30795(14) 0.07739(6) 0.16951(8) 0.0288(3) Uani 1 1 d . . . . .
N3 N 0.02391(15) 0.02611(7) 0.11954(8) 0.0187(3) Uani 1 1 d . . . . .
C3 C 0.500000 0.03019(11) 0.250000 0.0171(5) Uani 1 2 d S T P . .
H3 H 0.500000 0.066958 0.250000 0.021 Uiso 1 2 calc R U P . .
O3 O 0.11468(14) -0.04983(6) 0.01931(7) 0.0245(3) Uani 1 1 d . . . . .
C4 C 0.32214(17) 0.02915(8) 0.16421(9) 0.0177(4) Uani 1 1 d . . . . .
O4 O -0.06373(13) -0.08834(6) -0.01062(7) 0.0229(3) Uani 1 1 d . . . . .
N5 N 0.62637(15) -0.18444(7) 0.18980(8) 0.0208(4) Uani 1 1 d . . . . .
C5 C 0.09597(17) -0.14238(8) 0.03176(9) 0.0179(4) Uani 1 1 d . . . . .
O5 O 0.37619(12) -0.16457(5) 0.17682(7) 0.0203(3) Uani 1 1 d . . . . .
O6 O 0.36145(13) -0.25205(6) 0.16820(7) 0.0251(3) Uani 1 1 d . . . . .
C6 C 0.19157(17) -0.14766(8) 0.07928(9) 0.0175(4) Uani 1 1 d . . . . .
H6 H 0.227319 -0.117886 0.099031 0.021 Uiso 1 1 calc R U . . .
O7 O -0.20856(15) 0.14927(6) 0.14341(8) 0.0323(4) Uani 1 1 d D . . . .
C7 C 0.23305(17) -0.19784(8) 0.09693(9) 0.0180(4) Uani 1 1 d . . . . .
C8 C 0.1780(2) -0.24064(9) 0.06455(11) 0.0271(5) Uani 1 1 d . . . . .
H8 H 0.206308 -0.274312 0.075747 0.033 Uiso 1 1 calc R U . . .
O9 O 0.66962(16) -0.33771(7) 0.13685(9) 0.0343(4) Uani 1 1 d . . . . .
C9 C 0.04714(19) -0.18781(9) 0.00268(10) 0.0244(4) Uani 1 1 d . . . . .
H9 H -0.016481 -0.184176 -0.029238 0.029 Uiso 1 1 calc R U . . .
C10 C 0.04636(18) -0.08871(8) 0.01239(9) 0.0192(4) Uani 1 1 d . . . . .
C11 C 0.33122(17) -0.20669(8) 0.15107(9) 0.0179(4) Uani 1 1 d . . . . .
C14 C -0.1473(2) 0.01843(9) 0.20366(10) 0.0259(5) Uani 1 1 d . . . . .
H14 H -0.206103 0.015687 0.231280 0.031 Uiso 1 1 calc R U . . .
C13 C -0.11909(19) 0.06736(9) 0.17982(10) 0.0235(4) Uani 1 1 d . . . . .
C12 C -0.03347(18) 0.06918(8) 0.13745(9) 0.0204(4) Uani 1 1 d . . . . .
H12 H -0.014924 0.101748 0.120643 0.024 Uiso 1 1 calc R U . . .
C16 C -0.00225(19) -0.02103(8) 0.14433(10) 0.0216(4) Uani 1 1 d . . . . .
H16 H 0.038591 -0.050951 0.132814 0.026 Uiso 1 1 calc R U . . .
C15 C -0.0876(2) -0.02638(9) 0.18623(11) 0.0261(5) Uani 1 1 d . . . . .
H15 H -0.104767 -0.059357 0.202423 0.031 Uiso 1 1 calc R U . . .
C17 C -0.1783(2) 0.11775(10) 0.19812(12) 0.0344(5) Uani 1 1 d . . . . .
H17A H -0.250580 0.109477 0.217688 0.041 Uiso 1 1 calc R U . . .
H17B H -0.123908 0.137081 0.228656 0.041 Uiso 1 1 calc R U . . .
C25 C 0.72669(19) -0.24690(9) 0.12817(10) 0.0246(4) Uani 1 1 d . . . . .
C24 C 0.64626(18) -0.23429(8) 0.17140(10) 0.0220(4) Uani 1 1 d . . . . .
H24 H 0.604231 -0.261597 0.188413 0.026 Uiso 1 1 calc R U . . .
C29 C 0.7480(2) -0.30325(9) 0.10942(11) 0.0292(5) Uani 1 1 d . . . . .
H29A H 0.735303 -0.306463 0.063591 0.035 Uiso 1 1 calc R U . . .
H29B H 0.830788 -0.312988 0.123239 0.035 Uiso 1 1 calc R U . . .
C28 C 0.6875(2) -0.14547(9) 0.16483(12) 0.0312(5) Uani 1 1 d . . . . .
H28 H 0.674956 -0.110867 0.177402 0.037 Uiso 1 1 calc R U . . .
C27 C 0.7686(3) -0.15455(10) 0.12111(14) 0.0412(6) Uani 1 1 d . . . . .
H27 H 0.809000 -0.126573 0.104440 0.049 Uiso 1 1 calc R U . . .
C26 C 0.7882(2) -0.20571(10) 0.10280(12) 0.0344(5) Uani 1 1 d . . . . .
H26 H 0.842345 -0.212686 0.073565 0.041 Uiso 1 1 calc R U . . .
N4 N 0.28317(16) 0.04009(8) 0.00344(8) 0.0231(4) Uani 1 1 d . . . . .
C23A C 0.5766(3) 0.12104(15) 0.02384(17) 0.0293(8) Uani 0.649(4) 1 d . . P A 1
H23A H 0.654874 0.105464 0.020022 0.035 Uiso 0.649(4) 1 calc R U P A 1
H23B H 0.571482 0.154269 0.000865 0.035 Uiso 0.649(4) 1 calc R U P A 1
O8A O 0.5631(3) 0.13020(14) 0.08920(13) 0.0458(9) Uani 0.649(4) 1 d . . P A 1
H8A H 0.635700 0.139900 0.111003 0.069 Uiso 0.649(4) 1 d G U P A 1
C19A C 0.4782(4) 0.08412(14) -0.0039(2) 0.0193(8) Uani 0.649(4) 1 d . . P A 1
C18A C 0.3753(4) 0.07681(17) 0.0259(2) 0.0176(8) Uani 0.649(4) 1 d . . P A 1
H18A H 0.365725 0.096602 0.061934 0.021 Uiso 0.649(4) 1 calc R U P A 1
C22A C 0.2983(4) 0.01516(16) -0.0481(2) 0.0198(8) Uani 0.649(4) 1 d . . P A 1
H22A H 0.238146 -0.008127 -0.064300 0.024 Uiso 0.649(4) 1 calc R U P A 1
C21A C 0.3978(5) 0.02065(17) -0.0810(2) 0.0236(9) Uani 0.649(4) 1 d . . P A 1
H21A H 0.402546 0.001419 -0.117972 0.028 Uiso 0.649(4) 1 calc R U P A 1
C20A C 0.4906(5) 0.0546(3) -0.0591(3) 0.0200(10) Uani 0.649(4) 1 d . . P A 1
H20A H 0.558924 0.057863 -0.080192 0.024 Uiso 0.649(4) 1 calc R U P A 1
C23B C 0.5098(6) 0.1364(3) -0.0226(3) 0.0310(16) Uani 0.351(4) 1 d . . P A 2
H23C H 0.590269 0.128635 -0.002616 0.037 Uiso 0.351(4) 1 calc R U P A 2
H23D H 0.516967 0.151372 -0.064151 0.037 Uiso 0.351(4) 1 calc R U P A 2
O8B O 0.4545(5) 0.1728(2) 0.0141(3) 0.0474(17) Uani 0.351(4) 1 d . . P A 2
H8B H 0.397290 0.187310 -0.010567 0.071 Uiso 0.351(4) 1 d G U P A 2
C19B C 0.4376(7) 0.0863(3) -0.0298(4) 0.0209(15) Uani 0.351(4) 1 d . . P A 2
C18B C 0.3380(8) 0.0790(3) 0.0030(4) 0.0199(17) Uani 0.351(4) 1 d . . P A 2
H18B H 0.313409 0.107367 0.026370 0.024 Uiso 0.351(4) 1 calc R U P A 2
C22B C 0.3038(9) -0.0048(3) -0.0389(4) 0.0198(8) Uani 0.351(4) 1 d . . P A 2
H22B H 0.255021 -0.034686 -0.041618 0.024 Uiso 0.351(4) 1 calc R U P A 2
C21B C 0.4000(11) 0.0005(3) -0.0740(5) 0.0236(9) Uani 0.351(4) 1 d . . P A 2
H21B H 0.420133 -0.026358 -0.100917 0.028 Uiso 0.351(4) 1 calc R U P A 2
C20B C 0.4629(12) 0.0451(6) -0.0682(7) 0.0200(10) Uani 0.351(4) 1 d . . P A 2
H20B H 0.528085 0.048664 -0.091666 0.024 Uiso 0.351(4) 1 calc R U P A 2
H7A H -0.175(3) 0.1845(9) 0.1530(16) 0.055(9) Uiso 1 1 d D . . . .
H9A H 0.716(4) -0.3671(15) 0.1512(18) 0.072(12) Uiso 1 1 d . . . . .

loop_
_atom_site_aniso_label
_atom_site_aniso_U_11
_atom_site_aniso_U_22
_atom_site_aniso_U_33
_atom_site_aniso_U_23
_atom_site_aniso_U_13
_atom_site_aniso_U_12
Cu1 0.01379(15) 0.02254(17) 0.01451(16) 0.00324(11) 0.00136(11) 0.00405(11)
C1 0.0155(9) 0.0208(10) 0.0129(9) -0.0004(7) -0.0005(7) -0.0003(7)
O1 0.0160(7) 0.0262(7) 0.0162(7) 0.0024(6) -0.0017(5) 0.0029(5)
N1 0.0189(11) 0.0162(11) 0.0176(11) 0.000 -0.0020(9) 0.000
Cu2 0.0159(2) 0.0163(2) 0.0176(2) 0.000 -0.00369(15) 0.000
N2 0.0332(11) 0.0227(9) 0.0393(11) 0.0030(8) -0.0162(9) -0.0050(8)
C2 0.0140(9) 0.0207(10) 0.0135(9) 0.0016(7) 0.0036(7) 0.0012(7)
O2 0.0295(8) 0.0207(8) 0.0346(9) 0.0032(6) -0.0034(7) 0.0055(6)
N3 0.0148(8) 0.0244(9) 0.0165(8) 0.0014(6) 0.0000(6) 0.0005(6)
C3 0.0190(13) 0.0160(13) 0.0172(13) 0.000 0.0055(11) 0.000
O3 0.0285(8) 0.0198(7) 0.0232(7) -0.0024(6) -0.0058(6) 0.0037(6)
C4 0.0157(9) 0.0209(10) 0.0172(9) 0.0040(7) 0.0051(7) 0.0017(7)
O4 0.0179(7) 0.0292(8) 0.0216(7) 0.0065(6) 0.0015(6) 0.0064(6)
N5 0.0172(8) 0.0216(9) 0.0225(9) 0.0006(7) -0.0022(7) 0.0004(7)
C5 0.0146(9) 0.0232(10) 0.0159(9) 0.0028(8) 0.0019(7) 0.0018(7)
O5 0.0197(7) 0.0188(7) 0.0206(7) -0.0009(5) -0.0058(6) -0.0009(5)
O6 0.0235(8) 0.0191(7) 0.0303(8) 0.0025(6) -0.0079(6) 0.0002(6)
C6 0.0160(9) 0.0195(9) 0.0169(9) -0.0017(7) 0.0017(7) -0.0008(7)
O7 0.0349(9) 0.0242(8) 0.0371(9) -0.0005(7) 0.0006(7) 0.0007(7)
C7 0.0157(9) 0.0197(9) 0.0181(9) 0.0012(8) 0.0000(7) 0.0005(7)
C8 0.0274(11) 0.0196(10) 0.0317(12) 0.0029(9) -0.0091(9) -0.0020(8)
O9 0.0323(9) 0.0235(8) 0.0472(10) 0.0014(7) 0.0048(8) 0.0035(7)
C9 0.0195(10) 0.0252(10) 0.0263(11) 0.0034(9) -0.0077(8) -0.0024(8)
C10 0.0215(10) 0.0251(10) 0.0111(9) 0.0002(8) 0.0015(7) 0.0064(8)
C11 0.0162(9) 0.0190(10) 0.0185(9) 0.0020(7) 0.0018(7) 0.0002(7)
C14 0.0247(11) 0.0306(11) 0.0238(11) -0.0002(9) 0.0088(9) -0.0023(9)
C13 0.0231(10) 0.0273(11) 0.0205(10) -0.0010(8) 0.0043(8) 0.0020(8)
C12 0.0196(10) 0.0230(10) 0.0183(10) 0.0018(8) 0.0017(8) 0.0010(8)
C16 0.0224(10) 0.0227(10) 0.0193(10) 0.0002(8) 0.0005(8) 0.0005(8)
C15 0.0283(11) 0.0253(11) 0.0247(11) 0.0014(8) 0.0030(9) -0.0039(9)
C17 0.0441(14) 0.0286(12) 0.0332(13) 0.0036(10) 0.0164(11) 0.0080(11)
C25 0.0220(10) 0.0265(11) 0.0242(11) 0.0005(9) -0.0020(8) 0.0006(8)
C24 0.0197(10) 0.0225(10) 0.0229(10) 0.0000(8) -0.0016(8) 0.0001(8)
C29 0.0282(11) 0.0279(11) 0.0315(12) -0.0031(9) 0.0029(9) 0.0049(9)
C28 0.0330(12) 0.0221(11) 0.0401(13) -0.0030(10) 0.0106(10) -0.0030(9)
C27 0.0459(15) 0.0290(13) 0.0522(16) 0.0019(11) 0.0210(13) -0.0092(11)
C26 0.0331(13) 0.0336(13) 0.0387(13) -0.0007(11) 0.0146(11) 0.0000(10)
N4 0.0205(9) 0.0305(10) 0.0193(9) 0.0084(7) 0.0063(7) 0.0108(8)
C23A 0.0244(17) 0.037(2) 0.0271(18) -0.0024(15) 0.0049(14) -0.0112(15)
O8A 0.0356(16) 0.073(2) 0.0294(14) -0.0133(14) 0.0046(12) -0.0271(15)
C19A 0.022(2) 0.0196(17) 0.017(2) 0.0004(16) 0.0035(15) -0.0013(15)
C18A 0.019(2) 0.0168(17) 0.018(2) 0.0011(17) 0.0045(16) -0.0019(16)
C22A 0.0198(12) 0.023(3) 0.0165(17) 0.0014(19) 0.0002(11) 0.000(2)
C21A 0.0275(13) 0.026(3) 0.0180(17) -0.005(2) 0.0045(12) 0.002(3)
C20A 0.009(3) 0.029(3) 0.023(3) 0.0002(19) 0.005(2) -0.0069(18)
C23B 0.032(4) 0.026(3) 0.038(4) -0.002(3) 0.016(3) -0.011(3)
O8B 0.049(3) 0.027(3) 0.072(4) -0.014(3) 0.034(3) -0.013(2)
C19B 0.025(4) 0.025(3) 0.013(4) 0.001(3) 0.004(3) -0.006(3)
C18B 0.023(4) 0.021(3) 0.015(4) 0.000(3) 0.001(3) 0.004(3)
C22B 0.0198(12) 0.023(3) 0.0165(17) 0.0014(19) 0.0002(11) 0.000(2)
C21B 0.0275(13) 0.026(3) 0.0180(17) -0.005(2) 0.0045(12) 0.002(3)
C20B 0.009(3) 0.029(3) 0.023(3) 0.0002(19) 0.005(2) -0.0069(18)

loop_
_atom_type_symbol
_atom_type_description
_atom_type_scat_dispersion_real
_atom_type_scat_dispersion_imag
_atom_type_scat_source
C C 0.0181 0.0091 'International Tables Vol C Tables 4.2.6.8 and 6.1.1.4'
H H 0.0000 0.0000 'International Tables Vol C Tables 4.2.6.8 and 6.1.1.4'
N N 0.0311 0.0180 'International Tables Vol C Tables 4.2.6.8 and 6.1.1.4'
O O 0.0492 0.0322 'International Tables Vol C Tables 4.2.6.8 and 6.1.1.4'
Cu Cu -1.9646 0.5888 'International Tables Vol C Tables 4.2.6.8 and 6.1.1.4'

loop_
_geom_angle_atom_site_label_1
_geom_angle_atom_site_label_2
_geom_angle_atom_site_label_3
_geom_angle
_geom_angle_site_symmetry_1
_geom_angle_site_symmetry_3
O4 Cu1 O1 156.19(6) 5 .
O4 Cu1 N3 92.70(6) 5 .
O1 Cu1 N3 88.55(6) . .
O4 Cu1 N4 88.01(7) 5 .
O1 Cu1 N4 88.44(6) . .
N3 Cu1 N4 174.09(7) . .
O4 Cu1 O3 116.14(6) 5 .
O1 Cu1 O3 87.39(6) . .
N3 Cu1 O3 94.90(6) . .
N4 Cu1 O3 90.05(7) . .
N1 C1 C2 123.47(18) . .
C4 O1 Cu1 117.61(13) . .
C1 N1 C1 117.3(2) . 2_655
C1 N1 Cu2 121.34(12) . .
C1 N1 Cu2 121.35(12) 2_655 .
O5 Cu2 O5 172.06(8) 2_655 .
O5 Cu2 N5 89.61(6) 2_655 2_655
O5 Cu2 N5 91.82(6) . 2_655
O5 Cu2 N5 91.81(6) 2_655 .
O5 Cu2 N5 89.61(6) . .
N5 Cu2 N5 159.29(10) 2_655 .
O5 Cu2 N1 86.03(4) 2_655 .
O5 Cu2 N1 86.03(4) . .
N5 Cu2 N1 100.35(5) 2_655 .
N5 Cu2 N1 100.36(5) . .
C9 N2 C8 117.03(19) . .
C3 C2 C1 118.50(18) . .
C3 C2 C4 122.47(18) . .
C1 C2 C4 119.03(17) . .
C12 N3 C16 118.51(18) . .
C12 N3 Cu1 121.52(14) . .
C16 N3 Cu1 119.96(14) . .
C2 C3 C2 118.7(2) 2_655 .
C10 O3 Cu1 148.07(14) . .
O2 C4 O1 127.20(19) . .
O2 C4 C2 118.27(18) . .
O1 C4 C2 114.53(17) . .
C10 O4 Cu1 126.57(14) . 5
C28 N5 C24 117.81(19) . .
C28 N5 Cu2 122.24(15) . .
C24 N5 Cu2 119.87(14) . .
C9 C5 C6 118.36(18) . .
C9 C5 C10 120.72(17) . .
C6 C5 C10 120.91(18) . .
C11 O5 Cu2 119.32(12) . .
C7 C6 C5 119.31(18) . .
C8 C7 C6 117.60(18) . .
C8 C7 C11 120.24(18) . .
C6 C7 C11 122.12(18) . .
N2 C8 C7 124.1(2) . .
N2 C9 C5 123.57(19) . .
O3 C10 O4 126.45(19) . .
O3 C10 C5 118.57(17) . .
O4 C10 C5 114.97(18) . .
O6 C11 O5 124.52(18) . .
O6 C11 C7 120.68(18) . .
O5 C11 C7 114.79(17) . .
C15 C14 C13 119.8(2) . .
C12 C13 C14 117.9(2) . .
C12 C13 C17 119.6(2) . .
C14 C13 C17 122.5(2) . .
N3 C12 C13 122.94(19) . .
N3 C16 C15 122.2(2) . .
C16 C15 C14 118.6(2) . .
O7 C17 C13 109.66(19) . .
C26 C25 C24 117.8(2) . .
C26 C25 C29 120.6(2) . .
C24 C25 C29 121.6(2) . .
N5 C24 C25 123.1(2) . .
O9 C29 C25 110.70(19) . .
N5 C28 C27 122.8(2) . .
C26 C27 C28 118.8(2) . .
C27 C26 C25 119.7(2) . .
C22A N4 C18A 116.3(3) . .
C18B N4 C22B 121.9(6) . .
C18B N4 Cu1 122.2(4) . .
C22A N4 Cu1 127.4(2) . .
C18A N4 Cu1 116.2(2) . .
C22B N4 Cu1 115.9(4) . .
O8A C23A C19A 109.1(3) . .
C18A C19A C20A 118.2(4) . .
C18A C19A C23A 120.7(4) . .
C20A C19A C23A 121.1(3) . .
C19A C18A N4 122.6(4) . .
N4 C22A C21A 124.5(4) . .
C22A C21A C20A 120.4(5) . .
C21A C20A C19A 117.9(5) . .
O8B C23B C19B 110.3(5) . .
C20B C19B C18B 115.2(8) . .
C20B C19B C23B 123.9(8) . .
C18B C19B C23B 120.9(7) . .
N4 C18B C19B 124.7(7) . .
C21B C22B N4 115.8(7) . .
C20B C21B C22B 117.9(11) . .
C21B C20B C19B 124.0(13) . .

loop_
_geom_bond_atom_site_label_1
_geom_bond_atom_site_label_2
_geom_bond_distance
_geom_bond_site_symmetry_2
Cu1 O4 1.9549(14) 5
Cu1 O1 1.9781(14) .
Cu1 N3 2.0113(17) .
Cu1 N4 2.0130(18) .
Cu1 O3 2.2152(15) .
C1 N1 1.339(2) .
C1 C2 1.389(3) .
O1 C4 1.270(2) .
N1 Cu2 2.269(2) .
Cu2 O5 1.9655(13) 2_655
Cu2 O5 1.9656(13) .
Cu2 N5 2.0385(18) 2_655
Cu2 N5 2.0385(18) .
N2 C9 1.334(3) .
N2 C8 1.345(3) .
C2 C3 1.389(2) .
C2 C4 1.509(3) .
O2 C4 1.237(3) .
N3 C12 1.340(3) .
N3 C16 1.348(3) .
O3 C10 1.243(3) .
O4 C10 1.272(2) .
N5 C28 1.341(3) .
N5 C24 1.346(3) .
C5 C9 1.387(3) .
C5 C6 1.391(3) .
C5 C10 1.506(3) .
O5 C11 1.275(2) .
O6 C11 1.239(2) .
C6 C7 1.388(3) .
O7 C17 1.417(3) .
C7 C8 1.388(3) .
C7 C11 1.514(3) .
O9 C29 1.406(3) .
C14 C15 1.385(3) .
C14 C13 1.386(3) .
C13 C12 1.384(3) .
C13 C17 1.507(3) .
C16 C15 1.380(3) .
C25 C26 1.388(3) .
C25 C24 1.390(3) .
C25 C29 1.506(3) .
C28 C27 1.385(4) .
C27 C26 1.375(4) .
N4 C18B 1.159(9) .
N4 C22A 1.289(5) .
N4 C18A 1.428(5) .
N4 C22B 1.481(10) .
C23A O8A 1.430(4) .
C23A C19A 1.511(5) .
C19A C18A 1.384(6) .
C19A C20A 1.407(8) .
C22A C21A 1.383(7) .
C21A C20A 1.386(6) .
C23B O8B 1.394(8) .
C23B C19B 1.500(9) .
C19B C20B 1.372(17) .
C19B C18B 1.389(11) .
C22B C21B 1.380(15) .
C21B C20B 1.328(15) .
